data_2019837
loop_
_publ_author_name
'Savithri, M. P.'
'Suresh, M.'
'Raghunathan, R.'
'Raja, R.'
'SubbiahPandi, A.'

_publ_section_title
;
 Crystal structure of ethyl
 1&#x2032;,1&#x2032;&#x2032;-dimethyl-2&#x2032;&#x2032;,3-dioxo-3H-dispiro[benzo[b]thiophene-2,3&#x2032;-pyrrolidine-2&#x2032;,3&#x2032;&#x2032;-indoline]-4&#x2032;-carboxylate
;
_journal_coeditor_code SU5065
_journal_issue 3
_journal_name_full 'Acta Crystallographica Section E Crystallographic Communications'
_journal_page_first o142
_journal_paper_doi 10.1107/S2056989015002042
_journal_volume 71
_journal_year 2015
_chemical_formula_iupac 'C23 H22 N2 O4 S'
_chemical_formula_moiety 'C23 H22 N2 O4 S'
_chemical_formula_sum 'C23 H22 N2 O4 S'
_chemical_formula_weight 422.49
_chemical_name_common
'Ethyl 1',1''-dimethyl-2'',3-dioxo-1'',2''-dihydro-3<i>H</i>-dispiro[1-benzothiophene-2,3'-pyrrolidine-2',3''-indole]-4'-carboxylate'
_chemical_name_systematic
'Ethyl 1',1''-dimethyl-2'',3-dioxo-3<i>H</i>-dispiro[benzo[<i>b</i>]thiophene-2,3'-pyrrolidine-2',3''-indoline]-4'-carboxylate'
_space_group_IT_number 15
_symmetry_cell_setting monoclinic
_symmetry_space_group_name_Hall '-C 2yc'
_symmetry_space_group_name_H-M 'C 1 2/c 1'
_atom_sites_solution_hydrogens geom
_atom_sites_solution_primary direct
_atom_sites_solution_secondary difmap
_audit_creation_method SHELXL-97
_cell_angle_alpha 90.00
_cell_angle_beta 102.337(2)
_cell_angle_gamma 90.00
_cell_formula_units_Z 8
_cell_length_a 23.7049(11)
_cell_length_b 8.2632(3)
_cell_length_c 22.1003(8)
_cell_measurement_reflns_used 4634
_cell_measurement_temperature 293(2)
_cell_measurement_theta_max 27.00
_cell_measurement_theta_min 2.29
_cell_volume 4229.0(3)
_computing_cell_refinement
;
APEX2 and SAINT (Bruker, 2004)
;
_computing_data_collection
;
APEX2 (Bruker, 2004)
;
_computing_data_reduction
;
SAINT and XPREP (Bruker, 2004)
;
_computing_molecular_graphics
;
ORTEP-3 for Windows (Farrugia, 2012)
;
_computing_publication_material
;
SHELXL97 (Sheldrick, 2008, 2015) and PLATON (Spek, 2009)
;
_computing_structure_refinement
;
SHELXL97 (Sheldrick, 2008, 2015)
;
_computing_structure_solution
;
SHELXS97 (Sheldrick, 2008)
;
_diffrn_ambient_temperature 293(2)
_diffrn_measured_fraction_theta_full 0.999
_diffrn_measured_fraction_theta_max 0.999
_diffrn_measurement_device_type 'Bruker Kappa APEXII CCD'
_diffrn_measurement_method '\w and \f scans '
_diffrn_radiation_monochromator graphite
_diffrn_radiation_source 'fine-focus sealed tube'
_diffrn_radiation_type MoK\a
_diffrn_radiation_wavelength 0.71073
_diffrn_reflns_av_R_equivalents 0.0287
_diffrn_reflns_av_sigmaI/netI 0.0224
_diffrn_reflns_limit_h_max 30
_diffrn_reflns_limit_h_min -30
_diffrn_reflns_limit_k_max 8
_diffrn_reflns_limit_k_min -10
_diffrn_reflns_limit_l_max 28
_diffrn_reflns_limit_l_min -22
_diffrn_reflns_number 22087
_diffrn_reflns_theta_full 27.00
_diffrn_reflns_theta_max 27.00
_diffrn_reflns_theta_min 2.29
_exptl_absorpt_coefficient_mu 0.185
_exptl_absorpt_correction_T_max 0.910
_exptl_absorpt_correction_T_min 0.896
_exptl_absorpt_correction_type multi-scan
_exptl_absorpt_process_details
;
(SADABS; Bruker, 2004)
;
_exptl_crystal_colour colourless
_exptl_crystal_density_diffrn 1.327
_exptl_crystal_density_method 'not measured'
_exptl_crystal_description block
_exptl_crystal_F_000 1776
_exptl_crystal_size_max 0.35
_exptl_crystal_size_mid 0.30
_exptl_crystal_size_min 0.30
_refine_diff_density_max 0.396
_refine_diff_density_min -0.204
_refine_ls_extinction_coef 0.0025(2)
_refine_ls_extinction_expression Fc^*^=kFc[1+0.001xFc^2^\l^3^/sin(2\q)]^-1/4^
_refine_ls_extinction_method
;
SHELXL97 (Sheldrick, 2008, 2015)
;
_refine_ls_goodness_of_fit_ref 1.028
_refine_ls_hydrogen_treatment constr
_refine_ls_matrix_type full
_refine_ls_number_parameters 275
_refine_ls_number_reflns 4618
_refine_ls_number_restraints 0
_refine_ls_restrained_S_all 1.028
_refine_ls_R_factor_all 0.0472
_refine_ls_R_factor_gt 0.0378
_refine_ls_shift/su_max 0.000
_refine_ls_shift/su_mean 0.000
_refine_ls_structure_factor_coef Fsqd
_refine_ls_weighting_details 'calc w=1/[\s^2^(Fo^2^)+(0.0502P)^2^+2.8328P] where P=(Fo^2^+2Fc^2^)/3'
_refine_ls_weighting_scheme calc
_refine_ls_wR_factor_gt 0.0979
_refine_ls_wR_factor_ref 0.1050
_reflns_number_gt 3869
_reflns_number_total 4621
_reflns_threshold_expression I>2sigma(I)
_cod_data_source_file su5065sup1.cf
_cod_data_source_block I
_cod_original_sg_symbol_H-M 'C 2/c'
_cod_database_code 2019837
_cod_database_fobs_code 2019837

loop_
_symmetry_equiv_pos_as_xyz
'x, y, z'
'-x, y, -z+1/2'
'x+1/2, y+1/2, z'
'-x+1/2, y+1/2, -z+1/2'
'-x, -y, -z'
'x, -y, z-1/2'
'-x+1/2, -y+1/2, -z'
'x+1/2, -y+1/2, z-1/2'

loop_
_atom_site_type_symbol
_atom_site_label
_atom_site_fract_x
_atom_site_fract_y
_atom_site_fract_z
_atom_site_U_iso_or_equiv
_atom_site_adp_type
_atom_site_calc_flag
_atom_site_refinement_flags
_atom_site_occupancy
_atom_site_symmetry_multiplicity
S S1 0.141873(15) 0.31779(4) 0.413751(16) 0.03357(12) Uani d . 1 1
C C11 0.13418(6) 0.09712(17) 0.41066(6) 0.0316(3) Uani d . 1 1
N N1 0.16154(6) -0.18548(15) 0.30761(6) 0.0390(3) Uani d . 1 1
C C1 0.18787(6) 0.08191(18) 0.32013(6) 0.0319(3) Uani d . 1 1
O O2 0.05531(5) -0.07835(14) 0.36475(6) 0.0499(3) Uani d . 1 1
O O1 0.17197(6) -0.27090(14) 0.40812(6) 0.0515(3) Uani d . 1 1
C C8 0.18360(6) 0.02047(17) 0.38341(6) 0.0318(3) Uani d . 1 1
C C12 0.07265(6) 0.05908(19) 0.37426(7) 0.0350(3) Uani d . 1 1
C C14 0.07062(6) 0.34826(19) 0.37340(7) 0.0352(3) Uani d . 1 1
C C7 0.17122(6) -0.16405(18) 0.37017(7) 0.0364(3) Uani d . 1 1
N N2 0.23289(5) 0.05295(16) 0.43401(6) 0.0384(3) Uani d . 1 1
C C13 0.03980(6) 0.2070(2) 0.35486(7) 0.0380(3) Uani d . 1 1
C C6 0.17075(6) -0.04172(19) 0.27721(7) 0.0356(3) Uani d . 1 1
C C2 0.20526(7) 0.2287(2) 0.30060(8) 0.0395(4) Uani d . 1 1
H H2 0.2187 0.3105 0.3290 0.047 Uiso calc R 1 1
O O4 0.06476(6) 0.13849(16) 0.49836(6) 0.0556(3) Uani d . 1 1
C C10 0.14909(7) 0.0263(2) 0.47706(7) 0.0405(4) Uani d . 1 1
H H10 0.1360 -0.0865 0.4747 0.049 Uiso calc R 1 1
C C9 0.21520(8) 0.0253(2) 0.49324(8) 0.0495(4) Uani d . 1 1
H H9A 0.2298 0.1104 0.5226 0.059 Uiso calc R 1 1
H H9B 0.2296 -0.0780 0.5110 0.059 Uiso calc R 1 1
C C15 0.04484(7) 0.4995(2) 0.36049(8) 0.0471(4) Uani d . 1 1
H H15 0.0654 0.5942 0.3726 0.056 Uiso calc R 1 1
C C20 0.28698(7) -0.0239(2) 0.42869(9) 0.0541(5) Uani d . 1 1
H H20A 0.2826 -0.1394 0.4290 0.081 Uiso calc R 1 1
H H20B 0.3170 0.0083 0.4630 0.081 Uiso calc R 1 1
H H20C 0.2969 0.0088 0.3906 0.081 Uiso calc R 1 1
C C18 -0.01766(8) 0.2148(2) 0.32301(9) 0.0539(5) Uani d . 1 1
H H18 -0.0384 0.1206 0.3105 0.065 Uiso calc R 1 1
C C21 0.12051(9) 0.1125(2) 0.52268(7) 0.0498(4) Uani d . 1 1
C C5 0.16713(7) -0.0205(2) 0.21453(7) 0.0474(4) Uani d . 1 1
H H5 0.1547 -0.1032 0.1863 0.057 Uiso calc R 1 1
C C3 0.20234(8) 0.2522(2) 0.23745(8) 0.0489(4) Uani d . 1 1
H H3 0.2136 0.3508 0.2236 0.059 Uiso calc R 1 1
O O3 0.14426(8) 0.1504(2) 0.57445(6) 0.0794(5) Uani d . 1 1
C C4 0.18291(8) 0.1304(3) 0.19547(8) 0.0530(5) Uani d . 1 1
H H4 0.1803 0.1495 0.1535 0.064 Uiso calc R 1 1
C C19 0.15024(10) -0.3419(2) 0.27783(10) 0.0598(5) Uani d . 1 1
H H19A 0.1551 -0.4252 0.3088 0.090 Uiso calc R 1 1
H H19B 0.1767 -0.3596 0.2511 0.090 Uiso calc R 1 1
H H19C 0.1114 -0.3445 0.2538 0.090 Uiso calc R 1 1
C C16 -0.01201(9) 0.5045(3) 0.32919(11) 0.0646(5) Uani d . 1 1
H H16 -0.0300 0.6043 0.3204 0.078 Uiso calc R 1 1
C C17 -0.04313(8) 0.3642(3) 0.31035(11) 0.0686(6) Uani d . 1 1
H H17 -0.0814 0.3713 0.2891 0.082 Uiso calc R 1 1
C C22 0.03086(12) 0.2257(3) 0.53552(11) 0.0763(7) Uani d . 1 1
H H22A 0.0519 0.3201 0.5544 0.092 Uiso calc R 1 1
H H22B 0.0230 0.1565 0.5682 0.092 Uiso calc R 1 1
C C23 -0.02388(11) 0.2757(3) 0.49378(13) 0.0819(7) Uani d . 1 1
H H23A -0.0156 0.3458 0.4621 0.123 Uiso calc R 1 1
H H23B -0.0475 0.3320 0.5172 0.123 Uiso calc R 1 1
H H23C -0.0440 0.1815 0.4749 0.123 Uiso calc R 1 1

loop_
_atom_site_aniso_label
_atom_site_aniso_U_11
_atom_site_aniso_U_22
_atom_site_aniso_U_33
_atom_site_aniso_U_12
_atom_site_aniso_U_13
_atom_site_aniso_U_23
S1 0.0366(2) 0.0301(2) 0.03283(19) -0.00394(14) 0.00468(14) -0.00350(15)
C11 0.0373(7) 0.0291(7) 0.0280(6) -0.0048(6) 0.0063(5) -0.0004(6)
N1 0.0449(7) 0.0305(7) 0.0405(7) -0.0051(5) 0.0066(5) -0.0084(6)
C1 0.0295(7) 0.0325(8) 0.0336(7) 0.0001(5) 0.0066(5) -0.0022(6)
O2 0.0461(6) 0.0378(7) 0.0646(8) -0.0129(5) 0.0090(6) -0.0061(6)
O1 0.0686(8) 0.0314(6) 0.0514(7) -0.0028(5) 0.0059(6) 0.0072(6)
C8 0.0346(7) 0.0279(7) 0.0309(7) -0.0026(6) 0.0028(5) -0.0017(6)
C12 0.0363(7) 0.0380(8) 0.0319(7) -0.0083(6) 0.0103(6) -0.0018(6)
C14 0.0354(7) 0.0394(8) 0.0314(7) -0.0017(6) 0.0087(6) 0.0023(6)
C7 0.0374(8) 0.0297(8) 0.0402(8) -0.0012(6) 0.0042(6) -0.0028(7)
N2 0.0368(7) 0.0393(7) 0.0344(6) -0.0001(5) -0.0027(5) -0.0052(6)
C13 0.0351(7) 0.0424(9) 0.0363(8) -0.0039(6) 0.0074(6) 0.0016(7)
C6 0.0324(7) 0.0380(8) 0.0357(7) -0.0004(6) 0.0056(6) -0.0049(6)
C2 0.0405(8) 0.0361(8) 0.0447(9) -0.0032(6) 0.0153(7) -0.0022(7)
O4 0.0676(8) 0.0583(8) 0.0484(7) -0.0018(6) 0.0292(6) -0.0051(6)
C10 0.0561(9) 0.0360(8) 0.0286(7) -0.0033(7) 0.0071(6) 0.0036(6)
C9 0.0574(10) 0.0516(10) 0.0339(8) 0.0029(8) -0.0028(7) 0.0021(8)
C15 0.0486(9) 0.0402(9) 0.0527(10) 0.0024(7) 0.0116(8) 0.0048(8)
C20 0.0412(9) 0.0573(11) 0.0574(11) 0.0070(8) -0.0038(8) -0.0107(9)
C18 0.0388(9) 0.0560(11) 0.0624(11) -0.0086(8) 0.0010(8) 0.0020(9)
C21 0.0757(12) 0.0444(10) 0.0326(8) -0.0061(9) 0.0187(8) 0.0056(7)
C5 0.0516(9) 0.0556(11) 0.0341(8) 0.0001(8) 0.0075(7) -0.0095(8)
C3 0.0518(10) 0.0489(10) 0.0511(10) 0.0011(8) 0.0223(8) 0.0104(8)
O3 0.1083(13) 0.0999(13) 0.0299(6) 0.0017(10) 0.0146(7) -0.0060(7)
C4 0.0585(11) 0.0672(12) 0.0359(8) 0.0068(9) 0.0160(7) 0.0067(9)
C19 0.0756(13) 0.0414(10) 0.0633(12) -0.0176(9) 0.0168(10) -0.0216(9)
C16 0.0524(11) 0.0571(12) 0.0803(14) 0.0142(9) 0.0051(10) 0.0150(11)
C17 0.0396(9) 0.0744(14) 0.0835(15) 0.0060(10) -0.0054(9) 0.0138(12)
C22 0.1001(18) 0.0769(16) 0.0680(14) 0.0025(13) 0.0542(14) -0.0079(12)
C23 0.0883(17) 0.0679(15) 0.106(2) 0.0066(13) 0.0587(16) -0.0015(14)

loop_
_atom_type_symbol
_atom_type_description
_atom_type_scat_dispersion_real
_atom_type_scat_dispersion_imag
_atom_type_scat_source
C C 0.0033 0.0016 'International Tables Vol C Tables 4.2.6.8 and 6.1.1.4'
H H 0.0000 0.0000 'International Tables Vol C Tables 4.2.6.8 and 6.1.1.4'
N N 0.0061 0.0033 'International Tables Vol C Tables 4.2.6.8 and 6.1.1.4'
O O 0.0106 0.0060 'International Tables Vol C Tables 4.2.6.8 and 6.1.1.4'
S S 0.1246 0.1234 'International Tables Vol C Tables 4.2.6.8 and 6.1.1.4'

loop_
_geom_angle_atom_site_label_1
_geom_angle_atom_site_label_2
_geom_angle_atom_site_label_3
_geom_angle
C14 S1 C11 92.67(7)
C12 C11 C10 114.63(12)
C12 C11 C8 114.87(11)
C10 C11 C8 100.04(11)
C12 C11 S1 107.34(10)
C10 C11 S1 109.86(10)
C8 C11 S1 109.95(9)
C7 N1 C6 111.44(12)
C7 N1 C19 123.43(14)
C6 N1 C19 124.72(14)
C2 C1 C6 119.63(14)
C2 C1 C8 131.94(13)
C6 C1 C8 108.43(12)
N2 C8 C1 116.51(12)
N2 C8 C11 100.00(11)
C1 C8 C11 115.14(11)
N2 C8 C7 114.14(12)
C1 C8 C7 101.59(11)
C11 C8 C7 109.90(11)
O2 C12 C13 126.37(14)
O2 C12 C11 122.04(14)
C13 C12 C11 111.58(12)
C13 C14 C15 120.82(14)
C13 C14 S1 114.70(12)
C15 C14 S1 124.48(13)
O1 C7 N1 125.43(14)
O1 C7 C8 127.09(14)
N1 C7 C8 107.43(12)
C20 N2 C8 115.60(12)
C20 N2 C9 115.19(13)
C8 N2 C9 108.58(12)
C14 C13 C18 120.33(15)
C14 C13 C12 113.66(13)
C18 C13 C12 125.96(15)
C5 C6 C1 122.43(15)
C5 C6 N1 127.21(15)
C1 C6 N1 110.28(13)
C1 C2 C3 118.71(15)
C1 C2 H2 120.6
C3 C2 H2 120.6
C21 O4 C22 118.09(16)
C21 C10 C9 115.47(14)
C21 C10 C11 114.26(13)
C9 C10 C11 103.79(12)
C21 C10 H10 107.6
C9 C10 H10 107.6
C11 C10 H10 107.6
N2 C9 C10 105.23(12)
N2 C9 H9A 110.7
C10 C9 H9A 110.7
N2 C9 H9B 110.7
C10 C9 H9B 110.7
H9A C9 H9B 108.8
C16 C15 C14 117.94(17)
C16 C15 H15 121.0
C14 C15 H15 121.0
N2 C20 H20A 109.5
N2 C20 H20B 109.5
H20A C20 H20B 109.5
N2 C20 H20C 109.5
H20A C20 H20C 109.5
H20B C20 H20C 109.5
C17 C18 C13 118.84(17)
C17 C18 H18 120.6
C13 C18 H18 120.6
O3 C21 O4 124.29(18)
O3 C21 C10 124.94(19)
O4 C21 C10 110.76(14)
C6 C5 C4 117.01(16)
C6 C5 H5 121.5
C4 C5 H5 121.5
C4 C3 C2 120.62(17)
C4 C3 H3 119.7
C2 C3 H3 119.7
C3 C4 C5 121.49(16)
C3 C4 H4 119.3
C5 C4 H4 119.3
N1 C19 H19A 109.5
N1 C19 H19B 109.5
H19A C19 H19B 109.5
N1 C19 H19C 109.5
H19A C19 H19C 109.5
H19B C19 H19C 109.5
C15 C16 C17 121.70(18)
C15 C16 H16 119.2
C17 C16 H16 119.2
C18 C17 C16 120.38(17)
C18 C17 H17 119.8
C16 C17 H17 119.8
O4 C22 C23 107.59(18)
O4 C22 H22A 110.2
C23 C22 H22A 110.2
O4 C22 H22B 110.2
C23 C22 H22B 110.2
H22A C22 H22B 108.5
C22 C23 H23A 109.5
C22 C23 H23B 109.5
H23A C23 H23B 109.5
C22 C23 H23C 109.5
H23A C23 H23C 109.5
H23B C23 H23C 109.5

loop_
_geom_bond_atom_site_label_1
_geom_bond_atom_site_label_2
_geom_bond_distance
S1 C14 1.7516(15)
S1 C11 1.8324(15)
C11 C12 1.540(2)
C11 C10 1.5487(19)
C11 C8 1.561(2)
N1 C7 1.364(2)
N1 C6 1.405(2)
N1 C19 1.449(2)
C1 C2 1.380(2)
C1 C6 1.394(2)
C1 C8 1.511(2)
O2 C12 1.2107(18)
O1 C7 1.2153(19)
C8 N2 1.4592(18)
C8 C7 1.568(2)
C12 C13 1.464(2)
C14 C13 1.391(2)
C14 C15 1.394(2)
N2 C20 1.458(2)
N2 C9 1.475(2)
C13 C18 1.395(2)
C6 C5 1.381(2)
C2 C3 1.396(2)
C2 H2 0.9300
O4 C21 1.333(2)
O4 C22 1.457(2)
C10 C21 1.508(2)
C10 C9 1.531(2)
C10 H10 0.9800
C9 H9A 0.9700
C9 H9B 0.9700
C15 C16 1.378(3)
C15 H15 0.9300
C20 H20A 0.9600
C20 H20B 0.9600
C20 H20C 0.9600
C18 C17 1.377(3)
C18 H18 0.9300
C21 O3 1.204(2)
C5 C4 1.393(3)
C5 H5 0.9300
C3 C4 1.379(3)
C3 H3 0.9300
C4 H4 0.9300
C19 H19A 0.9600
C19 H19B 0.9600
C19 H19C 0.9600
C16 C17 1.389(3)
C16 H16 0.9300
C17 H17 0.9300
C22 C23 1.481(4)
C22 H22A 0.9700
C22 H22B 0.9700
C23 H23A 0.9600
C23 H23B 0.9600
C23 H23C 0.9600

loop_
_geom_hbond_atom_site_label_D
_geom_hbond_atom_site_label_H
_geom_hbond_atom_site_label_A
_geom_hbond_site_symmetry_A
_geom_hbond_distance_DH
_geom_hbond_distance_HA
_geom_hbond_distance_DA
_geom_hbond_angle_DHA
C5 H5 O3 6 0.93 2.46 3.212(2) 138

loop_
_geom_torsion_atom_site_label_1
_geom_torsion_atom_site_label_2
_geom_torsion_atom_site_label_3
_geom_torsion_atom_site_label_4
_geom_torsion
C14 S1 C11 C12 1.58(10)
C14 S1 C11 C10 -123.66(11)
C14 S1 C11 C8 127.17(10)
C2 C1 C8 N2 -45.8(2)
C6 C1 C8 N2 133.48(13)
C2 C1 C8 C11 70.9(2)
C6 C1 C8 C11 -109.88(13)
C2 C1 C8 C7 -170.46(15)
C6 C1 C8 C7 8.80(14)
C12 C11 C8 N2 -169.56(12)
C10 C11 C8 N2 -46.29(13)
S1 C11 C8 N2 69.26(11)
C12 C11 C8 C1 64.75(16)
C10 C11 C8 C1 -171.98(12)
S1 C11 C8 C1 -56.43(14)
C12 C11 C8 C7 -49.19(16)
C10 C11 C8 C7 74.08(13)
S1 C11 C8 C7 -170.37(9)
C10 C11 C12 O2 -57.80(19)
C8 C11 C12 O2 57.28(19)
S1 C11 C12 O2 179.88(12)
C10 C11 C12 C13 121.29(14)
C8 C11 C12 C13 -123.63(13)
S1 C11 C12 C13 -1.03(14)
C11 S1 C14 C13 -1.87(12)
C11 S1 C14 C15 177.39(14)
C6 N1 C7 O1 -172.45(15)
C19 N1 C7 O1 0.5(3)
C6 N1 C7 C8 5.18(17)
C19 N1 C7 C8 178.12(15)
N2 C8 C7 O1 42.9(2)
C1 C8 C7 O1 169.17(15)
C11 C8 C7 O1 -68.47(19)
N2 C8 C7 N1 -134.66(13)
C1 C8 C7 N1 -8.42(15)
C11 C8 C7 N1 113.95(13)
C1 C8 N2 C20 -63.90(18)
C11 C8 N2 C20 171.35(14)
C7 C8 N2 C20 54.10(18)
C1 C8 N2 C9 164.88(13)
C11 C8 N2 C9 40.13(14)
C7 C8 N2 C9 -77.11(16)
C15 C14 C13 C18 -0.1(2)
S1 C14 C13 C18 179.19(13)
C15 C14 C13 C12 -177.72(14)
S1 C14 C13 C12 1.56(17)
O2 C12 C13 C14 178.78(15)
C11 C12 C13 C14 -0.26(18)
O2 C12 C13 C18 1.3(3)
C11 C12 C13 C18 -177.73(15)
C2 C1 C6 C5 -3.9(2)
C8 C1 C6 C5 176.69(14)
C2 C1 C6 N1 172.93(13)
C8 C1 C6 N1 -6.44(16)
C7 N1 C6 C5 177.34(15)
C19 N1 C6 C5 4.5(3)
C7 N1 C6 C1 0.65(17)
C19 N1 C6 C1 -172.18(15)
C6 C1 C2 C3 3.3(2)
C8 C1 C2 C3 -177.51(15)
C12 C11 C10 C21 -73.44(17)
C8 C11 C10 C21 163.12(13)
S1 C11 C10 C21 47.50(16)
C12 C11 C10 C9 159.94(13)
C8 C11 C10 C9 36.51(14)
S1 C11 C10 C9 -79.11(13)
C20 N2 C9 C10 -148.67(14)
C8 N2 C9 C10 -17.23(17)
C21 C10 C9 N2 -139.30(14)
C11 C10 C9 N2 -13.45(17)
C13 C14 C15 C16 0.3(2)
S1 C14 C15 C16 -178.89(14)
C14 C13 C18 C17 0.0(3)
C12 C13 C18 C17 177.33(18)
C22 O4 C21 O3 3.3(3)
C22 O4 C21 C10 -177.97(16)
C9 C10 C21 O3 -15.2(3)
C11 C10 C21 O3 -135.47(19)
C9 C10 C21 O4 166.10(14)
C11 C10 C21 O4 45.81(19)
C1 C6 C5 C4 1.6(2)
N1 C6 C5 C4 -174.69(15)
C1 C2 C3 C4 -0.5(2)
C2 C3 C4 C5 -1.8(3)
C6 C5 C4 C3 1.2(3)
C14 C15 C16 C17 -0.5(3)
C13 C18 C17 C16 -0.2(3)
C15 C16 C17 C18 0.4(4)
C21 O4 C22 C23 165.63(18)
